data_7118614
loop_
_publ_author_name
'Bag, Partha Pratim'
'Wang, Dong'
'Chen, Zhuo'
'Cao, Rong'

_publ_section_title
;
 Outstanding drug loading capacity by water stable microporous MOF: a
 potential drug carrier.
;
_journal_issue 18
_journal_name_full 'Chemical communications (Cambridge, England)'
_journal_page_first 3669
_journal_page_last 3672
_journal_paper_doi 10.1039/c5cc09925k
_journal_volume 52
_journal_year 2016
_chemical_formula_sum 'C168 H118 N10 O31 Zn8'
_chemical_formula_weight 3295.67
_chemical_name_systematic
; 
 ? 
;
_space_group_IT_number 14
_symmetry_cell_setting monoclinic
_symmetry_space_group_name_Hall '-P 2yab'
_symmetry_space_group_name_H-M 'P 1 21/a 1'
_atom_sites_solution_hydrogens geom
_atom_sites_solution_primary direct
_atom_sites_solution_secondary difmap
_audit_creation_method SHELXL-97
_audit_update_record
;
2015-07-14 deposited with the CCDC.
2016-01-25 downloaded from the CCDC.
;
_cell_angle_alpha 90.00
_cell_angle_beta 94.6020(10)
_cell_angle_gamma 90.00
_cell_formula_units_Z 4
_cell_length_a 15.4739(2)
_cell_length_b 57.1814(6)
_cell_length_c 24.7469(3)
_cell_measurement_reflns_used 31174
_cell_measurement_temperature 100(2)
_cell_measurement_theta_max 73.4250
_cell_measurement_theta_min 3.5610
_cell_volume 21825.9(5)
_computing_cell_refinement 'CrysAlisPro, Agilent Technologies, Version 1.171.37.33'
_computing_data_collection 'CrysAlisPro, Agilent Technologies, Version 1.171.37.33'
_computing_data_reduction 'CrysAlisPro, Agilent Technologies, Version 1.171.37.33'
_computing_structure_refinement 'SHELXL-97 (Sheldrick, 1997)'
_computing_structure_solution 'SHELXS-97 (Sheldrick, 1990)'
_diffrn_ambient_temperature 100(2)
_diffrn_measured_fraction_theta_full 0.991
_diffrn_measured_fraction_theta_max 0.991
_diffrn_measurement_device_type 'SuperNova, Dual, Cu at zero, Atlas'
_diffrn_measurement_method '\w scans'
_diffrn_radiation_monochromator graphite
_diffrn_radiation_source 'fine-focus sealed tube'
_diffrn_radiation_type CuK\a
_diffrn_radiation_wavelength 1.54184
_diffrn_reflns_av_R_equivalents 0.0000
_diffrn_reflns_av_sigmaI/netI 0.0474
_diffrn_reflns_limit_h_max 18
_diffrn_reflns_limit_h_min -18
_diffrn_reflns_limit_k_max 69
_diffrn_reflns_limit_k_min 0
_diffrn_reflns_limit_l_max 30
_diffrn_reflns_limit_l_min 0
_diffrn_reflns_number 42631
_diffrn_reflns_theta_full 73.43
_diffrn_reflns_theta_max 73.43
_diffrn_reflns_theta_min 3.26
_exptl_absorpt_coefficient_mu 1.405
_exptl_absorpt_correction_T_max 0.983
_exptl_absorpt_correction_T_min 0.940
_exptl_absorpt_correction_type multi-scan
_exptl_absorpt_process_details 'CrysAlisPro, Agilent Technologies, Version 1.171.37.33'
_exptl_crystal_colour colourless
_exptl_crystal_density_diffrn 1.002
_exptl_crystal_density_method 'not measured'
_exptl_crystal_description rectangular
_exptl_crystal_F_000 6736
_exptl_crystal_size_max 0.0442
_exptl_crystal_size_mid 0.0246
_exptl_crystal_size_min 0.0124
_platon_squeeze_details
;
;
_refine_diff_density_max 2.148
_refine_diff_density_min -1.565
_refine_diff_density_rms 0.195
_refine_ls_extinction_method none
_refine_ls_goodness_of_fit_ref 1.364
_refine_ls_hydrogen_treatment mixed
_refine_ls_matrix_type full
_refine_ls_number_parameters 1942
_refine_ls_number_reflns 42631
_refine_ls_number_restraints 0
_refine_ls_restrained_S_all 1.364
_refine_ls_R_factor_all 0.1302
_refine_ls_R_factor_gt 0.1114
_refine_ls_shift/su_max 0.019
_refine_ls_shift/su_mean 0.014
_refine_ls_structure_factor_coef Fsqd
_refine_ls_weighting_details 'calc w=1/[\s^2^(Fo^2^)+(0.2000P)^2^+0.0000P] where P=(Fo^2^+2Fc^2^)/3'
_refine_ls_weighting_scheme calc
_refine_ls_wR_factor_gt 0.2154
_refine_ls_wR_factor_ref 0.2419
_reflns_number_gt 31239
_reflns_number_total 42631
_reflns_threshold_expression >2sigma(I)
_cod_data_source_file c5cc09925k2.cif
_cod_data_source_block Caor_ppb_Zn_MOF_1
_cod_depositor_comments 'Adding full bibliography for 7118614.cif.'
_cod_original_cell_volume 21825.9(4)
_cod_original_sg_symbol_H-M P21/a
_cod_database_code 7118614

loop_
_symmetry_equiv_pos_as_xyz
'x, y, z'
'-x+1/2, y+1/2, -z'
'-x, -y, -z'
'x-1/2, -y-1/2, z'

loop_
_atom_site_label
_atom_site_type_symbol
_atom_site_fract_x
_atom_site_fract_y
_atom_site_fract_z
_atom_site_U_iso_or_equiv
_atom_site_adp_type
_atom_site_occupancy
_atom_site_symmetry_multiplicity
_atom_site_calc_flag
_atom_site_refinement_flags
Zn1 Zn 0.54571(4) 0.456747(11) 0.75236(3) 0.02111(16) Uani 1 1 d .
Zn2 Zn 0.44595(4) 0.484764(11) 0.84117(3) 0.02161(16) Uani 1 1 d .
Zn3 Zn 0.37276(4) 0.483609(11) 0.72071(3) 0.02169(16) Uani 1 1 d .
Zn4 Zn 0.54171(4) 0.513773(11) 0.74482(3) 0.02338(16) Uani 1 1 d .
Zn5 Zn 0.86546(4) 0.653422(11) 0.27606(3) 0.02407(16) Uani 1 1 d .
Zn6 Zn 0.95962(4) 0.678801(12) 0.17664(3) 0.02688(17) Uani 1 1 d .
Zn7 Zn 1.03502(4) 0.681280(12) 0.30069(3) 0.02798(17) Uani 1 1 d .
Zn8 Zn 0.85872(5) 0.707392(12) 0.26746(3) 0.02978(18) Uani 1 1 d .
O1 O 0.6692(2) 0.46762(7) 0.74126(14) 0.0263(7) Uani 1 1 d .
O12 O 1.2695(2) 0.48005(7) -0.23923(15) 0.0277(7) Uani 1 1 d .
O23 O 0.9890(2) 0.95759(7) 0.33068(14) 0.0285(7) Uani 1 1 d .
O28 O 0.4238(2) 0.43876(7) 0.76885(19) 0.0345(9) Uani 1 1 d .
O11 O 1.3230(2) 0.48030(7) -0.15204(16) 0.0292(7) Uani 1 1 d .
O20 O 0.9822(2) 0.96612(7) 0.10533(14) 0.0269(7) Uani 1 1 d .
O24 O 1.1336(2) 0.96143(7) 0.33961(15) 0.0291(8) Uani 1 1 d .
O10 O 0.9006(3) 0.64774(6) 0.15335(16) 0.0319(8) Uani 1 1 d .
O26 O 0.9300(2) 0.68047(6) 0.25436(15) 0.0264(7) Uani 1 1 d .
O19 O 0.9110(2) 0.94718(6) 0.16737(14) 0.0263(7) Uani 1 1 d .
O27 O 0.5860(3) 0.42166(7) 0.73367(16) 0.0323(8) Uani 1 1 d .
O25 O 0.4796(2) 0.48627(6) 0.76826(15) 0.0245(7) Uani 1 1 d .
O14 O 1.0807(3) 0.66243(8) 0.1948(2) 0.0415(10) Uani 1 1 d .
O7 O 0.7398(3) 0.69827(7) 0.28684(17) 0.0332(8) Uani 1 1 d .
O13 O 1.1405(2) 0.68445(7) 0.26298(16) 0.0323(8) Uani 1 1 d .
O8 O 0.7601(3) 0.66113(7) 0.31239(17) 0.0339(8) Uani 1 1 d .
O4 O 0.9297(2) 0.63327(7) 0.32945(17) 0.0318(8) Uani 1 1 d .
O2 O 0.6489(2) 0.50558(7) 0.71679(17) 0.0337(8) Uani 1 1 d .
O18 O 0.8465(3) 0.69877(7) 0.14886(17) 0.0342(8) Uani 1 1 d .
O9 O 0.8253(3) 0.63288(7) 0.21785(17) 0.0372(9) Uani 1 1 d .
O31 O 0.4571(3) 0.51629(7) 0.87740(17) 0.0363(9) Uani 1 1 d .
O3 O 1.0607(3) 0.65103(7) 0.33790(19) 0.0391(9) Uani 1 1 d .
O6 O 0.3391(3) 0.51402(7) 0.68512(17) 0.0331(8) Uani 1 1 d .
O16 O 1.5590(3) 0.53509(8) -0.19188(18) 0.0406(10) Uani 1 1 d .
O17 O 0.8288(3) 0.72846(7) 0.20677(17) 0.0365(9) Uani 1 1 d .
O5 O 0.4700(3) 0.53007(8) 0.68715(19) 0.0402(10) Uani 1 1 d .
O21 O 1.0295(3) 0.70456(11) 0.3560(2) 0.0596(15) Uani 1 1 d .
N3 N 0.6673(2) 0.50041(8) -0.07105(18) 0.0245(8) Uani 1 1 d .
H3 H 0.6187 0.4927 -0.0790 0.029 Uiso 1 1 calc R
O29 O 1.0229(3) 0.71226(8) 0.1863(2) 0.0454(10) Uani 1 1 d .
N4 N 1.7317(3) 0.66988(8) 0.08508(19) 0.0304(9) Uani 1 1 d .
H4 H 1.7802 0.6770 0.0967 0.036 Uiso 1 1 calc R
O15 O 1.6089(4) 0.55853(10) -0.2547(2) 0.0622(17) Uani 1 1 d .
O30 O 0.9863(3) 0.68079(8) 0.09334(18) 0.0433(10) Uani 1 1 d .
N1 N 1.2530(3) 0.49628(8) 0.55000(18) 0.0290(9) Uani 1 1 d .
H1 H 1.3039 0.4894 0.5542 0.035 Uiso 1 1 calc R
N8 N 0.3883(4) 0.40008(10) 0.7574(3) 0.0446(12) Uani 1 1 d .
O22 O 0.9050(3) 0.72389(8) 0.3308(2) 0.0476(11) Uani 1 1 d .
N7 N 0.6976(3) 0.39566(9) 0.7309(2) 0.0362(10) Uani 1 1 d .
N2 N 0.1459(3) 0.66572(9) 0.4648(2) 0.0366(11) Uani 1 1 d .
H2 H 0.0946 0.6724 0.4605 0.044 Uiso 1 1 calc R
N5 N 0.6785(6) 0.83203(11) -0.1393(2) 0.0606(19) Uani 1 1 d .
H5 H 0.6565 0.8311 -0.1732 0.073 Uiso 1 1 calc R
C68 C 0.7441(2) 0.49675(5) -0.09460(12) 0.0000(5) Uiso 1 1 d .
C37 C 0.2881(3) 0.65728(10) 0.4562(2) 0.0289(10) Uani 1 1 d .
N6 N 1.1124(6) 0.83598(11) 0.6510(2) 0.066(2) Uani 1 1 d .
H6 H 1.1291 0.8362 0.6858 0.079 Uiso 1 1 calc R
C78 C 1.2617(2) 0.48160(5) -0.18902(12) 0.0000(5) Uiso 1 1 d .
C1 C 0.6934(2) 0.48655(5) 0.72023(12) 0.0000(5) Uiso 1 1 d .
C17 C 1.1804(3) 0.49125(9) 0.5784(2) 0.0245(9) Uani 1 1 d .
C2 C 0.7808(3) 0.48691(9) 0.6984(2) 0.0229(9) Uani 1 1 d .
C63 C 0.8083(2) 0.51201(5) -0.07036(12) 0.0000(5) Uiso 1 1 d .
C72 C 1.0037(3) 0.49235(9) -0.1404(2) 0.0258(10) Uani 1 1 d .
C7 C 0.8318(3) 0.46713(9) 0.69861(19) 0.0259(10) Uani 1 1 d .
H7 H 0.8126 0.4531 0.7143 0.031 Uiso 1 1 calc R
C65 C 0.9136(3) 0.49492(8) -0.12465(19) 0.0218(9) Uani 1 1 d .
C69 C 0.6788(3) 0.51830(9) -0.0326(2) 0.0244(9) Uani 1 1 d .
C10 C 1.1112(3) 0.50555(9) 0.5597(2) 0.0254(10) Uani 1 1 d .
C18 C 1.1732(3) 0.47503(10) 0.6207(2) 0.0262(10) Uani 1 1 d .
H18 H 1.2201 0.4652 0.6334 0.031 Uiso 1 1 calc R
C66 C 0.8468(3) 0.48063(9) -0.1501(2) 0.0250(10) Uani 1 1 d .
H66 H 0.8608 0.4702 -0.1780 0.030 Uiso 1 1 calc R
C89 C 1.6343(4) 0.64745(9) 0.0349(2) 0.0314(11) Uani 1 1 d .
C27 C 0.3888(4) 0.52994(10) 0.6753(2) 0.0291(11) Uani 1 1 d .
C62 C 0.7659(3) 0.52629(9) -0.03189(19) 0.0232(9) Uani 1 1 d .
C127 C 0.8884(3) 0.93510(9) 0.0769(2) 0.0252(10) Uani 1 1 d .
C42 C 0.2176(3) 0.67135(9) 0.4368(2) 0.0277(10) Uani 1 1 d .
C61 C 0.7930(3) 0.54550(9) 0.00000(19) 0.0240(9) Uani 1 1 d .
H61 H 0.8501 0.5515 -0.0008 0.029 Uiso 1 1 calc R
C8 C 1.0231(3) 0.48857(9) 0.6254(2) 0.0242(9) Uani 1 1 d .
C5 C 0.9391(3) 0.48804(9) 0.65280(19) 0.0252(10) Uani 1 1 d .
C23 C 1.0472(4) 0.61342(10) 0.3746(2) 0.0292(10) Uani 1 1 d .
C76 C 1.1022(4) 0.48660(11) -0.2109(2) 0.0331(11) Uani 1 1 d .
H76 H 1.1113 0.4850 -0.2482 0.040 Uiso 1 1 calc R
C74 C 1.1575(3) 0.48770(9) -0.1174(2) 0.0271(10) Uani 1 1 d .
H74 H 1.2047 0.4867 -0.0905 0.032 Uiso 1 1 calc R
C156 C 1.0608(4) 0.95334(9) 0.3547(2) 0.0286(10) Uani 1 1 d .
C75 C 1.1726(3) 0.48529(8) -0.1722(2) 0.0209(9) Uani 1 1 d .
C77 C 1.0199(3) 0.49018(10) -0.1956(2) 0.0279(10) Uani 1 1 d .
H77 H 0.9729 0.4912 -0.2227 0.033 Uiso 1 1 calc R
C11 C 1.1418(3) 0.52091(10) 0.5183(2) 0.0272(10) Uani 1 1 d .
C88 C 1.5919(4) 0.65649(10) 0.0817(2) 0.0307(11) Uani 1 1 d .
C64 C 0.8933(3) 0.51075(9) -0.0849(2) 0.0238(9) Uani 1 1 d .
H64 H 0.9369 0.5206 -0.0678 0.029 Uiso 1 1 calc R
C141 C 1.0750(4) 0.84810(11) 0.5652(2) 0.0382(13) Uani 1 1 d .
C57 C 0.7625(4) 0.57589(9) 0.0676(2) 0.0295(10) Uani 1 1 d .
C70 C 0.6209(3) 0.52755(9) 0.0008(2) 0.0267(10) Uani 1 1 d .
H70 H 0.5639 0.5215 0.0017 0.032 Uiso 1 1 calc R
C36 C 0.2584(3) 0.64203(10) 0.4967(2) 0.0294(10) Uani 1 1 d .
C38 C 0.3682(3) 0.65913(9) 0.4340(2) 0.0268(10) Uani 1 1 d .
H38 H 0.4151 0.6494 0.4471 0.032 Uiso 1 1 calc R
C54 C 0.8204(3) 0.61332(9) 0.1347(2) 0.0299(11) Uani 1 1 d .
C60 C 0.7342(3) 0.55570(9) 0.0331(2) 0.0276(10) Uani 1 1 d .
C128 C 0.9108(4) 0.93648(10) 0.0231(2) 0.0308(11) Uani 1 1 d .
H128 H 0.9508 0.9480 0.0130 0.037 Uiso 1 1 calc R
C130 C 0.9305(3) 0.95041(9) 0.1203(2) 0.0278(10) Uani 1 1 d .
C86 C 1.4900(3) 0.66697(9) 0.1453(2) 0.0273(10) Uani 1 1 d .
C9 C 1.0317(3) 0.50400(9) 0.5827(2) 0.0273(10) Uani 1 1 d .
H9 H 0.9840 0.5134 0.5693 0.033 Uiso 1 1 calc R
C153 C 1.0684(3) 0.93686(9) 0.4014(2) 0.0281(10) Uani 1 1 d .
C13 C 1.1571(3) 0.55238(10) 0.4552(2) 0.0272(10) Uani 1 1 d .
C19 C 1.0932(3) 0.47421(8) 0.64259(19) 0.0219(9) Uani 1 1 d .
H19 H 1.0858 0.4633 0.6708 0.026 Uiso 1 1 calc R
C20 C 1.1196(3) 0.57341(10) 0.4277(2) 0.0289(10) Uani 1 1 d .
C12 C 1.1070(3) 0.53926(10) 0.4884(2) 0.0284(10) Uani 1 1 d .
H12 H 1.0476 0.5431 0.4902 0.034 Uiso 1 1 calc R
C28 C 0.3529(3) 0.55103(9) 0.6463(2) 0.0261(10) Uani 1 1 d .
C73 C 1.0753(3) 0.49150(8) -0.1020(2) 0.0244(9) Uani 1 1 d .
H73 H 1.0669 0.4936 -0.0647 0.029 Uiso 1 1 calc R
C6 C 0.9115(3) 0.46764(9) 0.6759(2) 0.0241(9) Uani 1 1 d .
H8 H 0.9467 0.4540 0.6762 0.029 Uiso 1 1 calc R
C29 C 0.2666(4) 0.55102(10) 0.6233(2) 0.0302(11) Uani 1 1 d .
H29 H 0.2323 0.5373 0.6256 0.036 Uiso 1 1 calc R
C31 C 0.2822(3) 0.59060(10) 0.5919(2) 0.0286(10) Uani 1 1 d .
C46 C 0.4634(3) 0.67659(10) 0.3687(2) 0.0288(10) Uani 1 1 d .
C3 C 0.8111(3) 0.50747(10) 0.6765(2) 0.0287(10) Uani 1 1 d .
H10 H 0.7767 0.5212 0.6767 0.034 Uiso 1 1 calc R
C152 C 1.0002(3) 0.92166(10) 0.4093(2) 0.0286(10) Uani 1 1 d .
H152 H 0.9492 0.9223 0.3852 0.034 Uiso 1 1 calc R
C47 C 0.5175(3) 0.65704(9) 0.3698(2) 0.0253(9) Uani 1 1 d .
H47 H 0.4978 0.6427 0.3837 0.030 Uiso 1 1 calc R
C142 C 1.0652(4) 0.86446(10) 0.5235(2) 0.0317(11) Uani 1 1 d .
H142 H 1.0432 0.8597 0.4882 0.038 Uiso 1 1 calc R
C39 C 0.3796(3) 0.67502(10) 0.3931(2) 0.0285(10) Uani 1 1 d .
C83 C 1.3998(4) 0.66796(11) 0.1628(2) 0.0345(12) Uani 1 1 d .
C30 C 0.2315(4) 0.57042(11) 0.5976(2) 0.0357(12) Uani 1 1 d .
H30 H 0.1725 0.5703 0.5836 0.043 Uiso 1 1 calc R
C24 C 1.1352(3) 0.61278(10) 0.3931(2) 0.0329(11) Uani 1 1 d .
H24 H 1.1709 0.6260 0.3884 0.040 Uiso 1 1 calc R
C98 C 1.6458(4) 0.60825(10) -0.0876(3) 0.0376(13) Uani 1 1 d .
C99 C 1.6052(4) 0.58760(10) -0.0734(3) 0.0349(12) Uani 1 1 d .
H99 H 1.5896 0.5854 -0.0373 0.042 Uiso 1 1 calc R
C56 C 0.7365(3) 0.57758(10) 0.1208(2) 0.0299(11) Uani 1 1 d .
H56 H 0.6991 0.5661 0.1340 0.036 Uiso 1 1 calc R
C71 C 0.6501(4) 0.54639(9) 0.0332(2) 0.0289(10) Uani 1 1 d .
H71 H 0.6112 0.5532 0.0565 0.035 Uiso 1 1 calc R
C154 C 1.1429(4) 0.93601(10) 0.4376(2) 0.0321(11) Uani 1 1 d .
H154 H 1.1900 0.9463 0.4331 0.038 Uiso 1 1 calc R
C4 C 0.8903(3) 0.50819(9) 0.6544(2) 0.0270(10) Uani 1 1 d .
H11 H 0.9110 0.5224 0.6405 0.032 Uiso 1 1 calc R
C26 C 1.0103(4) 0.63447(10) 0.3453(2) 0.0289(10) Uani 1 1 d .
C53 C 0.8492(3) 0.63270(9) 0.1703(2) 0.0269(10) Uani 1 1 d .
C21 C 1.0320(3) 0.57452(9) 0.4090(2) 0.0282(10) Uani 1 1 d .
H21 H 0.9961 0.5614 0.4140 0.034 Uiso 1 1 calc R
C160 C 0.4283(5) 0.41810(12) 0.7812(3) 0.0471(16) Uani 1 1 d .
H160 H 0.4659 0.4145 0.8123 0.056 Uiso 1 1 calc R
C95 C 1.6567(3) 0.66959(9) 0.1112(2) 0.0249(9) Uani 1 1 d .
C49 C 0.6287(4) 0.67862(10) 0.3281(2) 0.0290(10) Uani 1 1 d .
C22 C 0.9959(4) 0.59397(10) 0.3835(2) 0.0304(11) Uani 1 1 d .
H22 H 0.9359 0.5942 0.3719 0.036 Uiso 1 1 calc R
C43 C 0.1692(3) 0.64796(10) 0.5001(2) 0.0293(10) Uani 1 1 d .
C40 C 0.3072(4) 0.68945(11) 0.3753(2) 0.0335(12) Uani 1 1 d .
H40 H 0.3148 0.7006 0.3476 0.040 Uiso 1 1 calc R
C155 C 1.1476(4) 0.92024(10) 0.4797(2) 0.0332(11) Uani 1 1 d .
H155 H 1.1985 0.9197 0.5038 0.040 Uiso 1 1 calc R
C143 C 1.0876(4) 0.88778(11) 0.5334(2) 0.0354(12) Uani 1 1 d .
C16 C 1.2291(3) 0.51432(10) 0.5136(2) 0.0296(11) Uani 1 1 d .
C33 C 0.4038(4) 0.57073(10) 0.6398(2) 0.0310(11) Uani 1 1 d .
H33 H 0.4630 0.5707 0.6534 0.037 Uiso 1 1 calc R
C150 C 1.0791(4) 0.90507(9) 0.4876(2) 0.0291(10) Uani 1 1 d .
C93 C 1.7747(4) 0.65296(10) -0.0019(3) 0.0388(13) Uani 1 1 d .
H93 H 1.8301 0.6602 -0.0009 0.047 Uiso 1 1 calc R
C117 C 0.7788(4) 0.88632(10) -0.0414(2) 0.0346(12) Uani 1 1 d .
C41 C 0.2275(4) 0.68805(10) 0.3957(3) 0.0362(12) Uani 1 1 d .
H41 H 0.1809 0.6979 0.3828 0.043 Uiso 1 1 calc R
C94 C 1.7190(4) 0.65737(9) 0.0381(2) 0.0316(11) Uani 1 1 d .
C67 C 0.7630(3) 0.48136(9) -0.1360(2) 0.0270(10) Uani 1 1 d .
H67 H 0.7193 0.4718 -0.1536 0.032 Uiso 1 1 calc R
C100 C 1.5880(4) 0.57053(11) -0.1112(2) 0.0365(12) Uani 1 1 d .
H100 H 1.5597 0.5566 -0.1015 0.044 Uiso 1 1 calc R
C104 C 1.5922(5) 0.55492(13) -0.2072(3) 0.0519(19) Uani 1 1 d .
C151 C 1.0053(4) 0.90574(10) 0.4513(2) 0.0306(11) Uani 1 1 d .
H151 H 0.9586 0.8953 0.4555 0.037 Uiso 1 1 calc R
C96 C 1.6401(4) 0.67998(9) 0.1603(2) 0.0296(11) Uani 1 1 d .
H96 H 1.6845 0.6880 0.1816 0.035 Uiso 1 1 calc R
C59 C 0.8440(4) 0.61142(10) 0.0814(2) 0.0317(11) Uani 1 1 d .
H59 H 0.8799 0.6231 0.0674 0.038 Uiso 1 1 calc R
C101 C 1.6120(5) 0.57341(11) -0.1645(3) 0.0442(16) Uani 1 1 d .
C58 C 0.8159(4) 0.59299(9) 0.0490(2) 0.0315(11) Uani 1 1 d .
H58 H 0.8336 0.5920 0.0132 0.038 Uiso 1 1 calc R
C157 C 0.6633(3) 0.41626(9) 0.7440(2) 0.0262(10) Uani 1 1 d .
H157 H 0.7005 0.4274 0.7624 0.031 Uiso 1 1 calc R
C50 C 0.5740(4) 0.69830(9) 0.3266(2) 0.0319(11) Uani 1 1 d .
H50 H 0.5928 0.7125 0.3116 0.038 Uiso 1 1 calc R
C55 C 0.7653(4) 0.59578(10) 0.1533(2) 0.0319(11) Uani 1 1 d .
H55 H 0.7479 0.5967 0.1892 0.038 Uiso 1 1 calc R
C32 C 0.3681(3) 0.59061(10) 0.6134(2) 0.0304(11) Uani 1 1 d .
H32 H 0.4027 0.6042 0.6102 0.037 Uiso 1 1 calc R
C97 C 1.5581(4) 0.67830(10) 0.1768(2) 0.0313(11) Uani 1 1 d .
H97 H 1.5464 0.6850 0.2106 0.038 Uiso 1 1 calc R
C80 C 1.2302(4) 0.67149(11) 0.1976(2) 0.0357(12) Uani 1 1 d .
C34 C 0.2439(4) 0.61099(11) 0.5610(2) 0.0333(11) Uani 1 1 d .
C35 C 0.2950(4) 0.62365(9) 0.5279(2) 0.0300(10) Uani 1 1 d .
H35 H 0.3545 0.6198 0.5264 0.036 Uiso 1 1 calc R
C87 C 1.5096(4) 0.65524(10) 0.0984(2) 0.0324(11) Uani 1 1 d .
H87 H 1.4662 0.6464 0.0782 0.039 Uiso 1 1 calc R
C79 C 1.1441(4) 0.67265(11) 0.2198(3) 0.0401(13) Uani 1 1 d .
C114 C 0.7303(5) 0.82155(11) -0.0544(3) 0.0429(14) Uani 1 1 d .
C106 C 0.8003(5) 0.73555(11) 0.1135(3) 0.0400(13) Uani 1 1 d .
C52 C 0.7156(4) 0.67954(10) 0.3081(2) 0.0327(11) Uani 1 1 d .
C144 C 1.1184(5) 0.89442(11) 0.5853(2) 0.0407(14) Uani 1 1 d .
H144 H 1.1344 0.9103 0.5917 0.049 Uiso 1 1 calc R
C48 C 0.6004(4) 0.65823(10) 0.3507(2) 0.0332(11) Uani 1 1 d .
H48 H 0.6372 0.6449 0.3533 0.040 Uiso 1 1 calc R
C105 C 0.8281(3) 0.71995(9) 0.1599(2) 0.0290(11) Uani 1 1 d .
C124 C 0.8128(4) 0.90450(9) -0.0010(2) 0.0310(11) Uani 1 1 d .
C51 C 0.4947(3) 0.69720(10) 0.3464(2) 0.0309(11) Uani 1 1 d .
H51 H 0.4593 0.7108 0.3450 0.037 Uiso 1 1 calc R
C91 C 1.6654(4) 0.62650(10) -0.0450(3) 0.0390(13) Uani 1 1 d .
C14 C 1.2420(4) 0.54486(11) 0.4493(2) 0.0348(12) Uani 1 1 d .
H14 H 1.2754 0.5530 0.4248 0.042 Uiso 1 1 calc R
C90 C 1.6097(4) 0.63167(10) -0.0068(3) 0.0337(12) Uani 1 1 d .
H90 H 1.5541 0.6246 -0.0084 0.040 Uiso 1 1 calc R
C129 C 0.8739(4) 0.92089(11) -0.0152(2) 0.0355(12) Uani 1 1 d .
H129 H 0.8904 0.9214 -0.0513 0.043 Uiso 1 1 calc R
C116 C 0.7748(4) 0.86353(12) -0.0238(3) 0.0396(13) Uani 1 1 d .
H116 H 0.7944 0.8597 0.0124 0.048 Uiso 1 1 calc R
C125 C 0.7871(4) 0.90400(10) 0.0505(2) 0.0347(12) Uani 1 1 d .
H125 H 0.7436 0.8932 0.0592 0.042 Uiso 1 1 calc R
N10 N 1.0132(4) 0.66257(15) 0.0157(3) 0.0580(17) Uani 1 1 d .
C111 C 0.7710(5) 0.75876(11) 0.1236(3) 0.0464(15) Uani 1 1 d .
H111 H 0.7679 0.7641 0.1597 0.056 Uiso 1 1 calc R
C126 C 0.8238(4) 0.91903(10) 0.0906(2) 0.0348(12) Uani 1 1 d .
H126 H 0.8058 0.9185 0.1264 0.042 Uiso 1 1 calc R
C84 C 1.3323(4) 0.65405(12) 0.1406(3) 0.0402(14) Uani 1 1 d .
H84 H 1.3432 0.6431 0.1132 0.048 Uiso 1 1 calc R
C44 C 0.1194(4) 0.63563(11) 0.5354(3) 0.0426(14) Uani 1 1 d .
H44 H 0.0604 0.6397 0.5387 0.051 Uiso 1 1 calc R
C145 C 1.1266(5) 0.87872(10) 0.6285(2) 0.0431(16) Uani 1 1 d .
H145 H 1.1454 0.8838 0.6640 0.052 Uiso 1 1 calc R
C92 C 1.7475(4) 0.63773(10) -0.0433(3) 0.0358(12) Uani 1 1 d .
H92 H 1.7846 0.6347 -0.0713 0.043 Uiso 1 1 calc R
C115 C 0.7421(4) 0.84605(10) -0.0587(2) 0.0366(12) Uani 1 1 d .
N9 N 1.0463(5) 0.74840(11) 0.1539(3) 0.0575(16) Uani 1 1 d .
C25 C 1.1702(4) 0.59305(11) 0.4181(2) 0.0331(11) Uani 1 1 d .
H25 H 1.2304 0.5927 0.4291 0.040 Uiso 1 1 calc R
C120 C 0.7070(6) 0.85220(12) -0.1124(2) 0.0477(17) Uani 1 1 d .
C15 C 1.2798(4) 0.52573(11) 0.4782(2) 0.0337(12) Uani 1 1 d .
H15 H 1.3375 0.5209 0.4737 0.040 Uiso 1 1 calc R
C122 C 0.6725(8) 0.78982(14) -0.1114(3) 0.075(3) Uani 1 1 d .
H122 H 0.6486 0.7843 -0.1456 0.089 Uiso 1 1 calc R
C146 C 1.1064(6) 0.85515(12) 0.6178(3) 0.0541(19) Uani 1 1 d .
C139 C 1.0383(5) 0.80654(12) 0.5288(3) 0.0427(14) Uani 1 1 d .
H139 H 1.0221 0.8109 0.4923 0.051 Uiso 1 1 calc R
C138 C 1.0369(6) 0.78260(11) 0.5443(3) 0.0499(17) Uani 1 1 d .
C118 C 0.7464(5) 0.89175(12) -0.0944(3) 0.0497(16) Uani 1 1 d .
H118 H 0.7486 0.9075 -0.1062 0.060 Uiso 1 1 calc R
C112 C 0.7293(6) 0.78210(13) -0.0187(3) 0.057(2) Uani 1 1 d .
C140 C 1.0632(5) 0.82334(11) 0.5666(3) 0.0416(14) Uani 1 1 d .
C113 C 0.7479(6) 0.80564(11) -0.0109(3) 0.0500(17) Uani 1 1 d .
H113 H 0.7722 0.8111 0.0232 0.060 Uiso 1 1 calc R
C119 C 0.7115(6) 0.87504(13) -0.1301(2) 0.0533(19) Uani 1 1 d .
H119 H 0.6911 0.8792 -0.1661 0.064 Uiso 1 1 calc R
C45 C 0.1578(4) 0.61743(11) 0.5656(3) 0.0419(14) Uani 1 1 d .
H45 H 0.1247 0.6091 0.5900 0.050 Uiso 1 1 calc R
C158 C 0.6438(6) 0.37725(15) 0.7049(4) 0.072(3) Uani 1 1 d .
H15A H 0.5863 0.3836 0.6935 0.108 Uiso 1 1 calc R
H15B H 0.6380 0.3644 0.7305 0.108 Uiso 1 1 calc R
H15C H 0.6710 0.3714 0.6731 0.108 Uiso 1 1 calc R
C137 C 0.9297(5) 0.75318(12) 0.4200(3) 0.0462(15) Uani 1 1 d .
H137 H 0.8807 0.7557 0.3950 0.055 Uiso 1 1 calc R
C110 C 0.7475(6) 0.77321(12) 0.0805(3) 0.059(2) Uani 1 1 d .
H110 H 0.7285 0.7887 0.0873 0.070 Uiso 1 1 calc R
C81 C 1.2952(5) 0.68693(13) 0.2162(3) 0.0473(15) Uani 1 1 d .
H81 H 1.2822 0.6987 0.2414 0.057 Uiso 1 1 calc R
C132 C 0.9812(5) 0.73440(13) 0.4133(3) 0.0503(16) Uani 1 1 d .
C162 C 0.3998(4) 0.37646(11) 0.7741(3) 0.0429(14) Uani 1 1 d .
H16A H 0.4290 0.3678 0.7467 0.064 Uiso 1 1 calc R
H16B H 0.3431 0.3694 0.7785 0.064 Uiso 1 1 calc R
H16C H 0.4352 0.3759 0.8088 0.064 Uiso 1 1 calc R
C109 C 0.7509(6) 0.76568(12) 0.0269(3) 0.0487(16) Uani 1 1 d .
C107 C 0.8036(5) 0.72824(11) 0.0608(3) 0.0459(15) Uani 1 1 d .
H107 H 0.8215 0.7127 0.0538 0.055 Uiso 1 1 calc R
C135 C 1.0137(6) 0.76505(11) 0.5024(3) 0.0489(17) Uani 1 1 d .
C102 C 1.6531(6) 0.59398(15) -0.1779(3) 0.062(2) Uani 1 1 d .
H102 H 1.6707 0.5961 -0.2135 0.074 Uiso 1 1 calc R
C148 C 1.0898(8) 0.79340(13) 0.6371(3) 0.070(3) Uani 1 1 d .
H148 H 1.1061 0.7892 0.6736 0.084 Uiso 1 1 calc R
C149 C 1.0664(8) 0.77611(13) 0.5977(3) 0.068(3) Uani 1 1 d .
H149 H 1.0706 0.7600 0.6072 0.082 Uiso 1 1 calc R
C121 C 0.6910(7) 0.81344(12) -0.1029(3) 0.059(2) Uani 1 1 d .
C136 C 0.9466(5) 0.76897(12) 0.4628(3) 0.0465(15) Uani 1 1 d .
H136 H 0.9117 0.7826 0.4647 0.056 Uiso 1 1 calc R
C108 C 0.7809(6) 0.74324(12) 0.0176(3) 0.0491(17) Uani 1 1 d .
H108 H 0.7861 0.7381 -0.0185 0.059 Uiso 1 1 calc R
C85 C 1.2501(4) 0.65583(12) 0.1575(3) 0.0424(14) Uani 1 1 d .
H85 H 1.2056 0.6461 0.1412 0.051 Uiso 1 1 calc R
C103 C 1.6682(5) 0.61125(12) -0.1399(3) 0.0491(17) Uani 1 1 d .
H103 H 1.6945 0.6255 -0.1498 0.059 Uiso 1 1 calc R
C147 C 1.0882(6) 0.81622(12) 0.6212(3) 0.0528(19) Uani 1 1 d .
C123 C 0.6902(9) 0.77470(13) -0.0684(3) 0.078(3) Uani 1 1 d .
H123 H 0.6752 0.7587 -0.0729 0.093 Uiso 1 1 calc R
C166 C 1.0063(4) 0.66323(13) 0.0683(3) 0.0427(14) Uani 1 1 d .
H166 H 1.0175 0.6492 0.0884 0.051 Uiso 1 1 calc R
C167 C 1.0290(6) 0.6411(3) -0.0127(4) 0.086(4) Uani 1 1 d .
H16D H 1.0376 0.6283 0.0135 0.129 Uiso 1 1 calc R
H16E H 1.0810 0.6428 -0.0324 0.129 Uiso 1 1 calc R
H16F H 0.9791 0.6375 -0.0383 0.129 Uiso 1 1 calc R
C159 C 0.7881(5) 0.39078(15) 0.7434(3) 0.0534(17) Uani 1 1 d .
H15D H 0.8214 0.4053 0.7421 0.080 Uiso 1 1 calc R
H15E H 0.8079 0.3797 0.7169 0.080 Uiso 1 1 calc R
H15F H 0.7967 0.3840 0.7799 0.080 Uiso 1 1 calc R
C163 C 1.0263(4) 0.72636(12) 0.1471(3) 0.0446(15) Uani 1 1 d .
H163 H 1.0138 0.7207 0.1113 0.053 Uiso 1 1 calc R
C131 C 0.9704(5) 0.71983(12) 0.3632(3) 0.0447(15) Uani 1 1 d .
C82 C 1.3773(5) 0.68575(14) 0.1998(3) 0.0517(17) Uani 1 1 d .
H82 H 1.4196 0.6968 0.2129 0.062 Uiso 1 1 calc R
C168 C 0.9980(8) 0.6836(2) -0.0181(3) 0.075(3) Uani 1 1 d .
H16G H 0.9442 0.6912 -0.0091 0.113 Uiso 1 1 calc R
H16H H 0.9931 0.6792 -0.0565 0.113 Uiso 1 1 calc R
H16I H 1.0466 0.6945 -0.0112 0.113 Uiso 1 1 calc R
C161 C 0.3307(6) 0.40426(14) 0.7069(3) 0.0540(18) Uani 1 1 d .
H16J H 0.3057 0.4200 0.7080 0.081 Uiso 1 1 calc R
H16K H 0.2840 0.3926 0.7042 0.081 Uiso 1 1 calc R
H16L H 0.3647 0.4029 0.6752 0.081 Uiso 1 1 calc R
C165 C 1.0422(8) 0.76364(18) 0.1077(5) 0.078(3) Uani 1 1 d .
H16M H 1.0372 0.7543 0.0744 0.117 Uiso 1 1 calc R
H16N H 1.0951 0.7731 0.1087 0.117 Uiso 1 1 calc R
H16O H 0.9916 0.7739 0.1085 0.117 Uiso 1 1 calc R
C134 C 1.0626(8) 0.74454(16) 0.4980(4) 0.083(4) Uani 1 1 d .
H134 H 1.1059 0.7406 0.5259 0.099 Uiso 1 1 calc R
C133 C 1.0479(8) 0.72984(17) 0.4528(5) 0.082(3) Uani 1 1 d .
H133 H 1.0841 0.7166 0.4492 0.098 Uiso 1 1 calc R
C164 C 1.0715(13) 0.75797(18) 0.2055(4) 0.116(6) Uani 1 1 d .
H16P H 1.0348 0.7715 0.2121 0.174 Uiso 1 1 calc R
H16Q H 1.1323 0.7629 0.2067 0.174 Uiso 1 1 calc R
H16R H 1.0650 0.7461 0.2335 0.174 Uiso 1 1 calc R

loop_
_atom_site_aniso_label
_atom_site_aniso_U_11
_atom_site_aniso_U_22
_atom_site_aniso_U_33
_atom_site_aniso_U_23
_atom_site_aniso_U_13
_atom_site_aniso_U_12
Zn1 0.0148(3) 0.0229(3) 0.0260(3) -0.0032(2) 0.0037(2) -0.0019(2)
Zn2 0.0144(3) 0.0264(3) 0.0243(3) -0.0031(2) 0.0028(2) -0.0013(2)
Zn3 0.0156(3) 0.0252(3) 0.0246(3) -0.0037(2) 0.0043(2) -0.0015(2)
Zn4 0.0179(3) 0.0231(3) 0.0298(3) -0.0035(2) 0.0058(2) -0.0026(2)
Zn5 0.0202(3) 0.0242(3) 0.0282(3) -0.0016(2) 0.0039(2) -0.0023(2)
Zn6 0.0214(3) 0.0223(3) 0.0368(4) -0.0027(3) 0.0010(3) -0.0044(2)
Zn7 0.0206(3) 0.0273(4) 0.0360(4) -0.0009(3) 0.0020(3) -0.0029(2)
Zn8 0.0235(4) 0.0277(4) 0.0385(4) 0.0026(3) 0.0045(3) -0.0001(3)
O1 0.0173(16) 0.0326(18) 0.0288(17) 0.0009(14) 0.0016(13) -0.0075(13)
O12 0.0136(16) 0.044(2) 0.0271(17) -0.0011(15) 0.0088(13) -0.0001(14)
O23 0.0244(18) 0.0363(19) 0.0246(16) 0.0043(14) 0.0005(13) -0.0006(14)
O28 0.0190(17) 0.0276(19) 0.057(2) 0.0045(17) 0.0060(16) -0.0061(14)
O11 0.0159(16) 0.0363(19) 0.0351(19) -0.0026(15) 0.0011(14) -0.0014(14)
O20 0.0211(17) 0.0320(18) 0.0280(17) -0.0003(14) 0.0044(13) -0.0038(14)
O24 0.0157(16) 0.039(2) 0.0321(18) 0.0070(15) 0.0010(13) -0.0076(14)
O10 0.044(2) 0.0189(16) 0.0321(18) -0.0026(14) 0.0020(16) -0.0009(15)
O26 0.0220(17) 0.0234(17) 0.0344(18) -0.0008(14) 0.0061(14) -0.0027(13)
O19 0.0245(17) 0.0291(18) 0.0249(16) -0.0004(14) 0.0005(13) -0.0028(14)
O27 0.029(2) 0.0296(19) 0.038(2) -0.0077(15) 0.0008(15) 0.0013(15)
O25 0.0162(16) 0.0229(16) 0.0344(18) -0.0024(13) 0.0022(13) -0.0021(12)
O14 0.028(2) 0.039(2) 0.057(3) -0.0140(19) -0.0006(18) 0.0026(17)
O7 0.0244(19) 0.034(2) 0.043(2) -0.0005(16) 0.0113(16) -0.0050(15)
O13 0.0234(18) 0.038(2) 0.0362(19) -0.0053(16) 0.0079(15) -0.0018(15)
O8 0.0249(19) 0.035(2) 0.044(2) 0.0046(16) 0.0149(16) 0.0008(15)
O4 0.0199(17) 0.0293(19) 0.046(2) 0.0092(16) 0.0003(15) 0.0030(14)
O2 0.0155(17) 0.040(2) 0.047(2) 0.0096(17) 0.0076(15) -0.0013(14)
O18 0.033(2) 0.0253(18) 0.043(2) -0.0027(16) -0.0069(16) -0.0025(15)
O9 0.044(2) 0.032(2) 0.036(2) -0.0079(16) 0.0038(17) -0.0120(17)
O31 0.042(2) 0.0285(19) 0.038(2) -0.0135(16) 0.0033(17) -0.0040(16)
O3 0.038(2) 0.029(2) 0.048(2) 0.0112(17) -0.0051(18) -0.0074(16)
O6 0.030(2) 0.0304(19) 0.038(2) 0.0050(15) -0.0003(16) -0.0004(15)
O16 0.047(3) 0.038(2) 0.039(2) -0.0120(17) 0.0169(18) -0.0168(18)
O17 0.042(2) 0.0270(19) 0.040(2) -0.0015(16) 0.0023(17) -0.0016(16)
O5 0.024(2) 0.042(2) 0.054(2) 0.0209(19) 0.0011(17) -0.0014(16)
O21 0.036(3) 0.071(4) 0.069(3) -0.034(3) -0.010(2) 0.010(2)
N3 0.0082(17) 0.031(2) 0.034(2) -0.0101(17) 0.0025(15) -0.0004(14)
O29 0.051(3) 0.032(2) 0.053(3) 0.0008(19) 0.004(2) -0.0110(19)
N4 0.028(2) 0.028(2) 0.035(2) -0.0071(18) 0.0029(18) -0.0042(17)
O15 0.085(4) 0.056(3) 0.050(3) -0.022(2) 0.035(3) -0.040(3)
O30 0.051(3) 0.043(2) 0.038(2) 0.0016(18) 0.0102(19) -0.0036(19)
N1 0.018(2) 0.038(2) 0.031(2) 0.0012(18) 0.0071(16) 0.0013(17)
N8 0.038(3) 0.035(3) 0.061(3) -0.001(2) 0.012(2) -0.005(2)
O22 0.051(3) 0.041(2) 0.049(3) -0.017(2) -0.008(2) 0.005(2)
N7 0.034(3) 0.035(2) 0.039(2) -0.005(2) 0.001(2) -0.002(2)
N2 0.017(2) 0.043(3) 0.052(3) 0.011(2) 0.0128(19) 0.0027(18)
N5 0.106(6) 0.045(3) 0.027(2) 0.000(2) -0.022(3) -0.014(3)
C37 0.019(2) 0.032(3) 0.034(3) -0.003(2) -0.0035(19) 0.0004(19)
N6 0.126(7) 0.035(3) 0.032(3) 0.008(2) -0.027(3) -0.016(3)
C17 0.017(2) 0.026(2) 0.031(2) -0.0007(19) 0.0023(18) 0.0035(18)
C2 0.0096(19) 0.027(2) 0.032(2) -0.0082(19) 0.0038(17) 0.0000(16)
C72 0.024(2) 0.021(2) 0.032(2) -0.0031(18) 0.0021(19) -0.0021(18)
C7 0.028(3) 0.030(2) 0.019(2) 0.0013(18) -0.0001(18) -0.0017(19)
C65 0.016(2) 0.026(2) 0.024(2) -0.0052(18) 0.0049(17) -0.0013(17)
C69 0.026(2) 0.022(2) 0.025(2) 0.0020(18) 0.0041(18) 0.0017(18)
C10 0.018(2) 0.035(3) 0.022(2) -0.0008(19) -0.0028(17) -0.0002(19)
C18 0.014(2) 0.038(3) 0.026(2) 0.004(2) -0.0033(17) 0.0073(18)
C66 0.012(2) 0.037(3) 0.027(2) -0.011(2) 0.0069(17) -0.0033(18)
C89 0.033(3) 0.026(2) 0.036(3) -0.009(2) 0.007(2) -0.008(2)
C27 0.027(3) 0.039(3) 0.022(2) -0.001(2) 0.0077(19) 0.009(2)
C62 0.024(2) 0.024(2) 0.022(2) -0.0056(18) 0.0066(17) 0.0014(18)
C127 0.019(2) 0.031(2) 0.025(2) 0.0029(19) 0.0015(17) 0.0022(18)
C42 0.014(2) 0.028(2) 0.041(3) 0.001(2) 0.0040(19) 0.0020(18)
C61 0.022(2) 0.026(2) 0.024(2) -0.0034(18) 0.0023(17) -0.0034(18)
C8 0.013(2) 0.031(2) 0.028(2) 0.0007(19) 0.0012(17) 0.0027(17)
C5 0.020(2) 0.034(3) 0.021(2) -0.0034(19) -0.0023(17) 0.0012(19)
C23 0.028(3) 0.031(3) 0.029(2) 0.002(2) 0.0021(19) -0.001(2)
C76 0.026(3) 0.045(3) 0.029(2) -0.008(2) 0.003(2) -0.004(2)
C74 0.021(2) 0.022(2) 0.037(3) 0.0035(19) 0.0000(19) -0.0004(18)
C156 0.030(3) 0.023(2) 0.031(2) 0.0034(19) -0.010(2) -0.0034(19)
C75 0.012(2) 0.021(2) 0.031(2) -0.0075(17) 0.0097(17) -0.0019(15)
C77 0.009(2) 0.043(3) 0.032(2) -0.008(2) 0.0044(17) 0.0039(18)
C11 0.016(2) 0.033(3) 0.033(2) -0.005(2) 0.0029(18) -0.0027(19)
C88 0.032(3) 0.034(3) 0.025(2) -0.011(2) 0.001(2) -0.004(2)
C64 0.0057(19) 0.032(2) 0.034(2) -0.008(2) 0.0000(16) -0.0065(16)
C141 0.047(3) 0.031(3) 0.034(3) -0.004(2) -0.008(2) -0.005(2)
C57 0.031(3) 0.027(2) 0.032(3) -0.003(2) 0.010(2) 0.000(2)
C70 0.019(2) 0.029(2) 0.033(2) -0.002(2) 0.0042(18) -0.0096(18)
C36 0.017(2) 0.035(3) 0.038(3) -0.001(2) 0.0106(19) -0.0001(19)
C38 0.025(2) 0.027(2) 0.028(2) 0.0018(19) 0.0003(19) 0.0061(19)
C54 0.026(3) 0.027(2) 0.038(3) -0.002(2) 0.006(2) 0.001(2)
C60 0.025(2) 0.030(3) 0.028(2) -0.004(2) 0.0092(19) -0.0063(19)
C128 0.030(3) 0.031(3) 0.031(3) 0.002(2) 0.002(2) -0.004(2)
C130 0.017(2) 0.030(3) 0.036(3) 0.005(2) -0.0007(19) 0.0097(18)
C86 0.022(2) 0.026(2) 0.034(3) -0.002(2) 0.001(2) -0.0020(18)
C9 0.020(2) 0.031(3) 0.031(2) 0.003(2) -0.0002(19) 0.0070(19)
C153 0.023(2) 0.031(3) 0.031(2) 0.003(2) 0.0044(19) -0.0059(19)
C13 0.020(2) 0.036(3) 0.026(2) 0.000(2) 0.0052(18) 0.0009(19)
C19 0.016(2) 0.026(2) 0.024(2) 0.0002(18) 0.0053(17) 0.0025(17)
C20 0.021(2) 0.039(3) 0.027(2) 0.003(2) 0.0028(18) -0.003(2)
C12 0.020(2) 0.036(3) 0.031(2) 0.003(2) 0.0091(19) -0.0068(19)
C28 0.020(2) 0.033(3) 0.025(2) -0.0051(19) 0.0042(18) -0.0042(19)
C73 0.025(2) 0.023(2) 0.025(2) -0.0069(18) 0.0012(18) 0.0014(18)
C6 0.014(2) 0.032(2) 0.027(2) -0.0013(19) 0.0067(17) 0.0057(17)
C29 0.025(3) 0.031(3) 0.035(3) -0.001(2) 0.006(2) 0.000(2)
C31 0.018(2) 0.034(3) 0.035(3) 0.008(2) 0.0074(19) -0.0005(19)
C46 0.025(3) 0.036(3) 0.026(2) -0.001(2) 0.0015(19) -0.002(2)
C3 0.019(2) 0.029(3) 0.038(3) 0.001(2) 0.0014(19) 0.0056(19)
C152 0.023(2) 0.033(3) 0.029(2) 0.005(2) -0.0042(19) -0.0044(19)
C47 0.020(2) 0.030(2) 0.027(2) 0.0019(19) 0.0045(18) 0.0022(18)
C142 0.033(3) 0.032(3) 0.030(2) 0.001(2) 0.000(2) -0.002(2)
C39 0.023(2) 0.030(2) 0.033(3) -0.001(2) 0.004(2) 0.0028(19)
C83 0.029(3) 0.038(3) 0.037(3) -0.005(2) 0.003(2) -0.005(2)
C30 0.029(3) 0.042(3) 0.036(3) 0.012(2) 0.002(2) -0.005(2)
C24 0.020(2) 0.037(3) 0.041(3) -0.006(2) 0.004(2) -0.008(2)
C98 0.043(3) 0.030(3) 0.042(3) -0.015(2) 0.015(3) -0.012(2)
C99 0.037(3) 0.026(3) 0.043(3) -0.005(2) 0.012(2) -0.013(2)
C56 0.024(2) 0.032(3) 0.035(3) -0.006(2) 0.011(2) -0.004(2)
C71 0.028(3) 0.022(2) 0.039(3) -0.008(2) 0.010(2) -0.0021(19)
C154 0.026(3) 0.032(3) 0.038(3) 0.008(2) -0.002(2) -0.005(2)
C4 0.023(2) 0.024(2) 0.034(2) -0.0009(19) 0.0011(19) 0.0008(18)
C26 0.032(3) 0.033(3) 0.022(2) -0.0026(19) 0.0050(19) 0.005(2)
C53 0.017(2) 0.025(2) 0.039(3) -0.002(2) 0.0056(19) 0.0032(17)
C21 0.024(2) 0.029(2) 0.032(2) -0.002(2) 0.0096(19) -0.0047(19)
C160 0.036(3) 0.041(4) 0.066(4) 0.002(3) 0.016(3) -0.009(3)
C95 0.021(2) 0.023(2) 0.031(2) -0.0037(19) 0.0005(18) -0.0020(17)
C49 0.026(3) 0.032(3) 0.029(2) -0.002(2) 0.000(2) -0.001(2)
C22 0.024(2) 0.039(3) 0.028(2) -0.002(2) 0.0036(19) -0.001(2)
C43 0.018(2) 0.031(3) 0.040(3) 0.000(2) 0.009(2) 0.0070(19)
C40 0.021(3) 0.039(3) 0.041(3) 0.011(2) 0.005(2) -0.002(2)
C155 0.027(3) 0.035(3) 0.036(3) 0.006(2) -0.008(2) -0.004(2)
C143 0.035(3) 0.036(3) 0.034(3) 0.010(2) -0.003(2) -0.004(2)
C16 0.021(2) 0.039(3) 0.029(2) -0.004(2) 0.0014(19) 0.000(2)
C33 0.026(3) 0.037(3) 0.030(2) 0.003(2) -0.002(2) 0.002(2)
C150 0.032(3) 0.025(2) 0.030(2) 0.000(2) -0.001(2) -0.006(2)
C93 0.029(3) 0.029(3) 0.059(4) -0.008(3) 0.003(3) -0.007(2)
C117 0.045(3) 0.031(3) 0.029(3) -0.006(2) 0.005(2) 0.000(2)
C41 0.025(3) 0.033(3) 0.050(3) 0.008(2) -0.005(2) 0.000(2)
C94 0.030(3) 0.025(2) 0.039(3) -0.007(2) 0.000(2) -0.006(2)
C67 0.026(3) 0.025(2) 0.030(2) -0.0148(19) 0.0047(19) -0.0063(19)
C100 0.039(3) 0.036(3) 0.036(3) -0.009(2) 0.015(2) -0.011(2)
C104 0.060(4) 0.046(4) 0.055(4) -0.025(3) 0.032(3) -0.025(3)
C151 0.028(3) 0.035(3) 0.030(2) 0.007(2) 0.007(2) -0.010(2)
C96 0.033(3) 0.027(2) 0.028(2) -0.0070(19) -0.005(2) -0.004(2)
C59 0.026(3) 0.030(3) 0.039(3) -0.011(2) 0.005(2) -0.001(2)
C101 0.055(4) 0.037(3) 0.044(3) -0.018(3) 0.022(3) -0.024(3)
C58 0.034(3) 0.024(2) 0.037(3) -0.008(2) 0.007(2) -0.005(2)
C157 0.018(2) 0.029(2) 0.032(2) 0.0007(19) -0.0010(18) -0.0015(18)
C50 0.039(3) 0.023(2) 0.034(3) 0.005(2) 0.007(2) 0.004(2)
C55 0.032(3) 0.033(3) 0.032(3) -0.011(2) 0.011(2) -0.013(2)
C32 0.021(2) 0.031(3) 0.040(3) -0.002(2) 0.003(2) -0.0046(19)
C97 0.030(3) 0.031(3) 0.031(3) -0.007(2) -0.005(2) -0.005(2)
C80 0.033(3) 0.035(3) 0.038(3) -0.011(2) -0.001(2) 0.001(2)
C34 0.025(3) 0.039(3) 0.036(3) 0.001(2) 0.004(2) 0.008(2)
C35 0.029(3) 0.025(2) 0.036(3) 0.001(2) 0.003(2) 0.0031(19)
C87 0.024(3) 0.034(3) 0.039(3) -0.009(2) 0.001(2) -0.014(2)
C79 0.033(3) 0.032(3) 0.053(4) -0.004(3) -0.009(3) -0.001(2)
C114 0.062(4) 0.028(3) 0.038(3) -0.001(2) -0.002(3) -0.007(3)
C106 0.049(4) 0.028(3) 0.041(3) 0.002(2) -0.005(3) -0.001(2)
C52 0.035(3) 0.032(3) 0.033(3) 0.000(2) 0.009(2) 0.004(2)
C144 0.057(4) 0.030(3) 0.034(3) 0.009(2) -0.005(3) -0.007(3)
C48 0.035(3) 0.026(3) 0.038(3) -0.005(2) 0.004(2) 0.000(2)
C105 0.022(2) 0.026(2) 0.039(3) 0.003(2) 0.001(2) -0.0110(19)
C124 0.035(3) 0.027(2) 0.031(3) 0.001(2) -0.002(2) 0.002(2)
C51 0.020(2) 0.035(3) 0.039(3) 0.011(2) 0.011(2) 0.007(2)
C91 0.048(4) 0.029(3) 0.041(3) -0.010(2) 0.007(3) -0.011(2)
C14 0.026(3) 0.040(3) 0.039(3) 0.002(2) 0.004(2) -0.005(2)
C90 0.025(3) 0.029(3) 0.047(3) -0.011(2) -0.001(2) -0.012(2)
C129 0.041(3) 0.037(3) 0.029(3) 0.003(2) 0.009(2) -0.004(2)
C116 0.039(3) 0.043(3) 0.036(3) -0.001(2) -0.004(2) 0.002(2)
C125 0.042(3) 0.026(3) 0.036(3) 0.001(2) 0.002(2) -0.004(2)
N10 0.032(3) 0.094(5) 0.049(3) -0.008(3) 0.009(2) -0.009(3)
C111 0.069(5) 0.029(3) 0.041(3) -0.003(2) 0.003(3) 0.003(3)
C126 0.035(3) 0.033(3) 0.036(3) -0.006(2) 0.004(2) -0.003(2)
C84 0.023(3) 0.059(4) 0.038(3) -0.018(3) 0.000(2) -0.007(2)
C44 0.027(3) 0.037(3) 0.065(4) 0.010(3) 0.010(3) 0.003(2)
C145 0.072(5) 0.026(3) 0.027(3) 0.007(2) -0.018(3) -0.010(3)
C92 0.038(3) 0.027(3) 0.043(3) -0.006(2) 0.010(2) -0.005(2)
C115 0.051(4) 0.027(3) 0.032(3) 0.002(2) 0.000(2) -0.004(2)
N9 0.069(4) 0.033(3) 0.070(4) 0.007(3) 0.003(3) -0.012(3)
C25 0.027(3) 0.043(3) 0.031(2) 0.004(2) 0.006(2) -0.002(2)
C120 0.082(5) 0.032(3) 0.028(3) 0.000(2) -0.002(3) -0.006(3)
C15 0.019(2) 0.043(3) 0.040(3) -0.004(2) 0.012(2) -0.001(2)
C122 0.138(10) 0.038(4) 0.044(4) 0.004(3) -0.016(5) -0.017(5)
C146 0.089(6) 0.035(3) 0.035(3) 0.008(3) -0.018(3) -0.007(3)
C139 0.050(4) 0.037(3) 0.040(3) -0.002(3) -0.004(3) 0.007(3)
C138 0.080(5) 0.028(3) 0.038(3) -0.005(3) -0.016(3) -0.005(3)
C118 0.061(4) 0.036(3) 0.050(4) 0.010(3) -0.005(3) -0.007(3)
C112 0.090(6) 0.037(4) 0.042(4) -0.004(3) -0.014(4) 0.010(4)
C140 0.056(4) 0.034(3) 0.033(3) 0.009(2) -0.005(3) -0.009(3)
C113 0.077(5) 0.029(3) 0.042(3) -0.006(3) -0.012(3) 0.002(3)
C119 0.088(6) 0.047(4) 0.023(3) 0.009(3) -0.008(3) -0.013(4)
C45 0.038(3) 0.038(3) 0.051(4) 0.009(3) 0.014(3) 0.003(2)
C158 0.055(5) 0.054(4) 0.102(7) -0.055(5) -0.022(4) 0.016(4)
C137 0.048(4) 0.040(3) 0.050(4) -0.010(3) 0.003(3) -0.005(3)
C110 0.091(6) 0.032(3) 0.050(4) -0.010(3) -0.013(4) 0.023(4)
C81 0.041(4) 0.050(4) 0.051(4) -0.014(3) -0.001(3) 0.001(3)
C132 0.055(4) 0.040(3) 0.054(4) -0.011(3) -0.004(3) 0.002(3)
C162 0.033(3) 0.037(3) 0.060(4) -0.013(3) 0.012(3) -0.006(2)
C109 0.070(5) 0.032(3) 0.042(3) 0.000(3) -0.007(3) 0.002(3)
C107 0.059(4) 0.030(3) 0.048(4) 0.002(3) -0.001(3) -0.002(3)
C135 0.075(5) 0.028(3) 0.041(3) -0.008(3) -0.009(3) 0.001(3)
C102 0.080(6) 0.059(5) 0.050(4) -0.027(4) 0.032(4) -0.041(4)
C148 0.140(9) 0.031(3) 0.036(3) 0.005(3) -0.019(4) -0.001(4)
C149 0.129(8) 0.030(3) 0.040(4) 0.001(3) -0.027(4) -0.006(4)
C121 0.110(7) 0.024(3) 0.040(3) -0.001(3) -0.014(4) -0.005(3)
C136 0.053(4) 0.034(3) 0.050(4) -0.016(3) -0.005(3) -0.002(3)
C108 0.081(5) 0.031(3) 0.035(3) -0.002(2) 0.002(3) -0.007(3)
C85 0.028(3) 0.052(4) 0.047(3) -0.017(3) -0.003(2) -0.002(2)
C103 0.048(4) 0.040(3) 0.063(4) -0.014(3) 0.027(3) -0.016(3)
C147 0.093(6) 0.037(3) 0.025(3) -0.004(2) -0.018(3) -0.003(3)
C123 0.152(10) 0.027(3) 0.049(4) 0.006(3) -0.023(5) -0.020(4)
C166 0.034(3) 0.053(4) 0.041(3) -0.001(3) 0.001(2) -0.003(3)
C167 0.039(4) 0.162(11) 0.058(5) -0.047(6) 0.012(4) -0.006(5)
C159 0.043(4) 0.061(4) 0.055(4) -0.002(3) -0.001(3) 0.018(3)
C163 0.033(3) 0.036(3) 0.064(4) -0.006(3) 0.000(3) -0.009(2)
C131 0.040(3) 0.035(3) 0.058(4) -0.010(3) 0.001(3) 0.001(2)
C82 0.041(4) 0.058(4) 0.054(4) -0.016(3) -0.006(3) -0.013(3)
C168 0.094(7) 0.092(7) 0.039(4) 0.010(4) 0.006(4) -0.001(6)
C161 0.064(5) 0.052(4) 0.048(4) -0.008(3) 0.013(3) -0.016(3)
C165 0.090(7) 0.058(5) 0.086(7) 0.013(5) 0.002(6) -0.021(5)
C134 0.115(9) 0.047(4) 0.077(6) -0.023(4) -0.044(6) 0.028(5)
C133 0.093(7) 0.059(5) 0.087(7) -0.029(5) -0.033(6) 0.032(5)
C164 0.25(2) 0.045(5) 0.055(5) 0.000(4) 0.001(8) -0.038(8)

loop_
_atom_type_symbol
_atom_type_description
_atom_type_scat_dispersion_real
_atom_type_scat_dispersion_imag
_atom_type_scat_source
C C 0.0181 0.0091 'International Tables Vol C Tables 4.2.6.8 and 6.1.1.4'
H H 0.0000 0.0000 'International Tables Vol C Tables 4.2.6.8 and 6.1.1.4'
N N 0.0311 0.0180 'International Tables Vol C Tables 4.2.6.8 and 6.1.1.4'
O O 0.0492 0.0322 'International Tables Vol C Tables 4.2.6.8 and 6.1.1.4'
Zn Zn -1.5491 0.6778 'International Tables Vol C Tables 4.2.6.8 and 6.1.1.4'

loop_
_geom_angle_atom_site_label_1
_geom_angle_atom_site_label_2
_geom_angle_atom_site_label_3
_geom_angle
_geom_angle_site_symmetry_1
_geom_angle_site_symmetry_3
O25 Zn1 O1 105.30(14) . .
O25 Zn1 O23 94.46(15) . 2_646
O1 Zn1 O23 91.75(15) . 2_646
O25 Zn1 O19 99.17(14) . 2_646
O1 Zn1 O19 88.62(15) . 2_646
O23 Zn1 O19 165.76(15) 2_646 2_646
O25 Zn1 O27 166.46(15) . .
O1 Zn1 O27 87.99(15) . .
O23 Zn1 O27 82.33(15) 2_646 .
O19 Zn1 O27 83.46(15) 2_646 .
O25 Zn1 O28 84.27(15) . .
O1 Zn1 O28 169.38(15) . .
O23 Zn1 O28 92.08(16) 2_646 .
O19 Zn1 O28 85.25(16) 2_646 .
O27 Zn1 O28 82.71(15) . .
O25 Zn1 Zn3 37.43(10) . .
O1 Zn1 Zn3 127.26(11) . .
O23 Zn1 Zn3 66.04(10) 2_646 .
O19 Zn1 Zn3 124.14(10) 2_646 .
O27 Zn1 Zn3 131.09(11) . .
O28 Zn1 Zn3 63.26(11) . .
O25 Zn2 O11 115.40(16) . 1_456
O25 Zn2 O20 118.32(15) . 2_646
O11 Zn2 O20 112.02(16) 1_456 2_646
O25 Zn2 O31 110.99(16) . .
O11 Zn2 O31 97.40(17) 1_456 .
O20 Zn2 O31 99.29(17) 2_646 .
O25 Zn2 Zn3 37.21(10) . .
O11 Zn2 Zn3 78.20(12) 1_456 .
O20 Zn2 Zn3 140.89(11) 2_646 .
O31 Zn2 Zn3 117.26(13) . .
O24 Zn3 O25 119.85(15) 2_646 .
O24 Zn3 O12 109.05(16) 2_646 1_456
O25 Zn3 O12 112.84(15) . 1_456
O24 Zn3 O6 103.45(17) 2_646 .
O25 Zn3 O6 112.01(16) . .
O12 Zn3 O6 96.85(17) 1_456 .
O24 Zn3 Zn2 137.66(12) 2_646 .
O25 Zn3 Zn2 36.40(11) . .
O12 Zn3 Zn2 76.44(11) 1_456 .
O6 Zn3 Zn2 117.82(12) . .
O24 Zn3 Zn1 82.07(10) 2_646 .
O25 Zn3 Zn1 39.07(10) . .
O12 Zn3 Zn1 122.59(12) 1_456 .
O6 Zn3 Zn1 136.40(12) . .
Zn2 Zn3 Zn1 62.05(2) . .
O24 Zn3 Zn4 119.33(11) 2_646 .
O25 Zn3 Zn4 36.39(10) . .
O12 Zn3 Zn4 131.30(12) 1_456 .
O6 Zn3 Zn4 77.87(12) . .
Zn2 Zn3 Zn4 64.72(2) . .
Zn1 Zn3 Zn4 62.69(2) . .
O2 Zn4 O25 111.90(16) . .
O2 Zn4 O5 107.96(19) . .
O25 Zn4 O5 109.50(16) . .
O2 Zn4 O16 111.81(19) . 1_456
O25 Zn4 O16 107.35(16) . 1_456
O5 Zn4 O16 108.3(2) . 1_456
O2 Zn4 Zn3 121.98(13) . .
O25 Zn4 Zn3 36.41(10) . .
O5 Zn4 Zn3 73.22(13) . .
O16 Zn4 Zn3 122.89(13) 1_456 .
O9 Zn5 O26 114.97(17) . .
O9 Zn5 O4 105.15(19) . .
O26 Zn5 O4 114.23(16) . .
O9 Zn5 O8 104.41(19) . .
O26 Zn5 O8 114.21(16) . .
O4 Zn5 O8 102.53(17) . .
O9 Zn5 Zn7 132.94(14) . .
O26 Zn5 Zn7 36.43(11) . .
O4 Zn5 Zn7 78.08(12) . .
O8 Zn5 Zn7 120.97(13) . .
O9 Zn5 Zn8 123.41(14) . .
O26 Zn5 Zn8 36.98(11) . .
O4 Zn5 Zn8 130.12(12) . .
O8 Zn5 Zn8 77.52(12) . .
Zn7 Zn5 Zn8 61.48(2) . .
O26 Zn6 O10 100.25(15) . .
O26 Zn6 O14 94.81(17) . .
O10 Zn6 O14 92.49(17) . .
O26 Zn6 O30 173.91(17) . .
O10 Zn6 O30 83.78(17) . .
O14 Zn6 O30 89.5(2) . .
O26 Zn6 O29 89.34(17) . .
O10 Zn6 O29 170.13(18) . .
O14 Zn6 O29 88.99(19) . .
O30 Zn6 O29 86.47(19) . .
O26 Zn6 O18 92.18(16) . .
O10 Zn6 O18 92.13(16) . .
O14 Zn6 O18 170.80(19) . .
O30 Zn6 O18 83.06(18) . .
O29 Zn6 O18 85.11(17) . .
O26 Zn7 O21 111.14(19) . .
O26 Zn7 O13 114.75(17) . .
O21 Zn7 O13 111.3(2) . .
O26 Zn7 O3 112.67(16) . .
O21 Zn7 O3 107.0(2) . .
O13 Zn7 O3 99.16(19) . .
O26 Zn7 Zn5 37.02(11) . .
O21 Zn7 Zn5 114.45(18) . .
O13 Zn7 Zn5 133.10(12) . .
O3 Zn7 Zn5 77.12(13) . .
O22 Zn8 O26 110.35(19) . .
O22 Zn8 O17 112.0(2) . .
O26 Zn8 O17 117.70(17) . .
O22 Zn8 O7 102.8(2) . .
O26 Zn8 O7 112.24(16) . .
O17 Zn8 O7 100.32(19) . .
O22 Zn8 Zn5 115.22(16) . .
O26 Zn8 Zn5 37.05(11) . .
O17 Zn8 Zn5 132.31(12) . .
O7 Zn8 Zn5 75.58(12) . .
C1 O1 Zn1 128.5(3) . .
C78 O12 Zn3 129.6(3) . 1_654
C156 O23 Zn1 128.2(4) . 2_656
C160 O28 Zn1 117.6(4) . .
C78 O11 Zn2 127.8(3) . 1_654
C130 O20 Zn2 121.2(3) . 2_656
C156 O24 Zn3 117.3(3) . 2_656
C53 O10 Zn6 140.3(4) . .
Zn7 O26 Zn8 110.38(18) . .
Zn7 O26 Zn5 106.55(18) . .
Zn8 O26 Zn5 105.97(17) . .
Zn7 O26 Zn6 108.99(17) . .
Zn8 O26 Zn6 111.95(18) . .
Zn5 O26 Zn6 112.85(17) . .
C130 O19 Zn1 139.5(4) . 2_656
C157 O27 Zn1 118.4(3) . .
Zn2 O25 Zn4 119.45(18) . .
Zn2 O25 Zn3 106.39(16) . .
Zn4 O25 Zn3 107.21(17) . .
Zn2 O25 Zn1 108.91(17) . .
Zn4 O25 Zn1 110.13(17) . .
Zn3 O25 Zn1 103.51(16) . .
C79 O14 Zn6 122.8(4) . .
C52 O7 Zn8 128.9(4) . .
C79 O13 Zn7 116.6(4) . .
C52 O8 Zn5 128.0(4) . .
C26 O4 Zn5 127.1(4) . .
C1 O2 Zn4 131.3(3) . .
C105 O18 Zn6 128.5(3) . .
C53 O9 Zn5 127.0(4) . .
C26 O3 Zn7 128.7(4) . .
C27 O6 Zn3 125.9(4) . .
C104 O16 Zn4 109.4(4) . 1_654
C105 O17 Zn8 117.1(4) . .
C27 O5 Zn4 130.9(4) . .
C131 O21 Zn7 130.1(5) . .
C68 N3 C69 109.3(4) . .
C163 O29 Zn6 121.8(4) . .
C94 N4 C95 109.0(5) . .
C166 O30 Zn6 121.1(4) . .
C16 N1 C17 107.1(4) . .
C160 N8 C162 124.8(7) . .
C160 N8 C161 118.4(6) . .
C162 N8 C161 116.6(6) . .
C131 O22 Zn8 131.1(4) . .
C157 N7 C159 121.1(5) . .
C157 N7 C158 121.1(5) . .
C159 N7 C158 117.8(6) . .
C43 N2 C42 108.1(4) . .
C120 N5 C121 107.4(5) . .
N3 C68 C67 129.9(4) . .
N3 C68 C63 109.0(3) . .
C67 C68 C63 121.0(3) . .
C38 C37 C42 120.5(5) . .
C38 C37 C36 131.8(5) . .
C42 C37 C36 107.6(5) . .
C146 N6 C147 109.3(6) . .
O12 C78 O11 125.7(3) . .
O12 C78 C75 116.7(3) . .
O11 C78 C75 117.6(3) . .
O1 C1 O2 125.0(3) . .
O1 C1 C2 117.6(3) . .
O2 C1 C2 117.3(3) . .
C10 C17 N1 109.7(5) . .
C10 C17 C18 121.9(5) . .
N1 C17 C18 128.4(5) . .
C7 C2 C3 119.0(4) . .
C7 C2 C1 121.4(4) . .
C3 C2 C1 119.6(4) . .
C64 C63 C68 120.2(3) . .
C64 C63 C62 133.2(4) . .
C68 C63 C62 106.6(3) . .
C73 C72 C77 117.3(5) . .
C73 C72 C65 122.3(5) . .
C77 C72 C65 120.3(4) . .
C2 C7 C6 120.3(5) . .
C64 C65 C66 119.3(4) . .
C64 C65 C72 121.3(4) . .
C66 C65 C72 119.4(4) . .
C70 C69 N3 129.6(5) . .
C70 C69 C62 122.1(5) . .
N3 C69 C62 108.3(4) . .
C17 C10 C9 120.2(5) . .
C17 C10 C11 107.6(4) . .
C9 C10 C11 132.1(5) . .
C19 C18 C17 115.9(4) . .
C67 C66 C65 122.5(4) . .
C90 C89 C94 119.4(5) . .
C90 C89 C88 134.0(5) . .
C94 C89 C88 106.5(5) . .
O6 C27 O5 125.7(5) . .
O6 C27 C28 118.7(5) . .
O5 C27 C28 115.6(5) . .
C61 C62 C69 120.1(4) . .
C61 C62 C63 133.0(4) . .
C69 C62 C63 106.8(4) . .
C128 C127 C126 119.7(5) . .
C128 C127 C130 121.4(5) . .
C126 C127 C130 118.9(5) . .
N2 C42 C37 108.9(5) . .
N2 C42 C41 130.6(5) . .
C37 C42 C41 120.4(5) . .
C62 C61 C60 118.6(5) . .
C9 C8 C19 119.0(4) . .
C9 C8 C5 119.4(4) . .
C19 C8 C5 121.6(5) . .
C4 C5 C6 120.3(5) . .
C4 C5 C8 119.2(5) . .
C6 C5 C8 120.5(5) . .
C22 C23 C24 118.5(5) . .
C22 C23 C26 121.3(5) . .
C24 C23 C26 120.2(5) . .
C77 C76 C75 120.6(5) . .
C73 C74 C75 120.9(5) . .
O23 C156 O24 123.8(5) . .
O23 C156 C153 120.5(5) . .
O24 C156 C153 115.6(4) . .
C76 C75 C74 118.6(4) . .
C76 C75 C78 120.4(4) . .
C74 C75 C78 121.0(4) . .
C76 C77 C72 121.3(5) . .
C12 C11 C16 119.6(5) . .
C12 C11 C10 135.0(5) . .
C16 C11 C10 105.3(5) . .
C87 C88 C95 120.7(5) . .
C87 C88 C89 134.7(5) . .
C95 C88 C89 104.5(5) . .
C65 C64 C63 119.1(4) . .
C142 C141 C146 120.1(6) . .
C142 C141 C140 132.5(6) . .
C146 C141 C140 107.3(6) . .
C58 C57 C56 119.0(5) . .
C58 C57 C60 121.1(5) . .
C56 C57 C60 119.9(5) . .
C69 C70 C71 116.5(5) . .
C35 C36 C43 119.7(5) . .
C35 C36 C37 134.9(5) . .
C43 C36 C37 105.3(5) . .
C39 C38 C37 120.4(5) . .
C59 C54 C55 117.4(5) . .
C59 C54 C53 122.4(5) . .
C55 C54 C53 120.1(5) . .
C61 C60 C71 119.3(5) . .
C61 C60 C57 119.1(5) . .
C71 C60 C57 121.6(5) . .
C129 C128 C127 119.4(5) . .
O19 C130 O20 125.6(5) . .
O19 C130 C127 117.6(5) . .
O20 C130 C127 116.8(5) . .
C87 C86 C97 118.5(5) . .
C87 C86 C83 122.0(5) . .
C97 C86 C83 119.5(5) . .
C8 C9 C10 119.3(5) . .
C152 C153 C154 118.8(5) . .
C152 C153 C156 119.3(5) . .
C154 C153 C156 121.8(5) . .
C12 C13 C14 117.8(5) . .
C12 C13 C20 119.5(5) . .
C14 C13 C20 122.6(5) . .
C18 C19 C8 123.6(5) . .
C21 C20 C25 116.6(5) . .
C21 C20 C13 121.6(5) . .
C25 C20 C13 121.8(5) . .
C11 C12 C13 121.2(5) . .
C33 C28 C29 118.7(5) . .
C33 C28 C27 121.2(5) . .
C29 C28 C27 120.0(5) . .
C74 C73 C72 121.2(5) . .
C5 C6 C7 119.8(5) . .
C30 C29 C28 121.1(5) . .
C32 C31 C30 119.0(5) . .
C32 C31 C34 121.6(5) . .
C30 C31 C34 119.4(5) . .
C47 C46 C51 117.1(5) . .
C47 C46 C39 119.2(5) . .
C51 C46 C39 123.6(5) . .
C4 C3 C2 121.1(5) . .
C151 C152 C153 121.3(5) . .
C46 C47 C48 121.1(5) . .
C141 C142 C143 120.0(5) . .
C38 C39 C40 117.5(5) . .
C38 C39 C46 120.5(5) . .
C40 C39 C46 122.0(5) . .
C84 C83 C82 116.5(6) . .
C84 C83 C86 123.6(5) . .
C82 C83 C86 119.6(5) . .
C29 C30 C31 120.4(5) . .
C25 C24 C23 120.3(5) . .
C103 C98 C99 119.6(5) . .
C103 C98 C91 121.5(5) . .
C99 C98 C91 118.9(6) . .
C100 C99 C98 120.0(6) . .
C55 C56 C57 119.8(5) . .
C70 C71 C60 123.2(5) . .
C155 C154 C153 119.8(5) . .
C5 C4 C3 119.4(5) . .
O3 C26 O4 126.9(5) . .
O3 C26 C23 117.6(5) . .
O4 C26 C23 115.5(5) . .
O9 C53 O10 122.9(5) . .
O9 C53 C54 118.0(5) . .
O10 C53 C54 118.9(5) . .
C22 C21 C20 122.4(5) . .
O28 C160 N8 129.1(8) . .
N4 C95 C96 128.8(5) . .
N4 C95 C88 110.8(5) . .
C96 C95 C88 120.3(5) . .
C48 C49 C50 118.5(5) . .
C48 C49 C52 119.7(5) . .
C50 C49 C52 121.8(5) . .
C21 C22 C23 120.2(5) . .
N2 C43 C44 129.9(5) . .
N2 C43 C36 110.1(5) . .
C44 C43 C36 120.0(5) . .
C41 C40 C39 123.8(5) . .
C154 C155 C150 121.4(5) . .
C144 C143 C142 119.1(5) . .
C144 C143 C150 121.4(5) . .
C142 C143 C150 119.4(5) . .
C15 C16 N1 128.4(5) . .
C15 C16 C11 121.4(5) . .
N1 C16 C11 110.2(5) . .
C28 C33 C32 120.3(5) . .
C155 C150 C151 118.9(5) . .
C155 C150 C143 119.6(5) . .
C151 C150 C143 121.4(5) . .
C92 C93 C94 118.2(5) . .
C116 C117 C118 118.9(6) . .
C116 C117 C124 117.8(5) . .
C118 C117 C124 123.1(5) . .
C40 C41 C42 117.2(5) . .
N4 C94 C93 130.4(5) . .
N4 C94 C89 108.9(5) . .
C93 C94 C89 120.7(5) . .
C66 C67 C68 117.7(4) . .
C99 C100 C101 120.5(5) . .
O15 C104 O16 122.3(6) . .
O15 C104 C101 120.1(6) . .
O16 C104 C101 117.7(6) . .
C152 C151 C150 119.8(5) . .
C97 C96 C95 118.1(5) . .
C58 C59 C54 121.0(5) . .
C102 C101 C100 118.8(6) . .
C102 C101 C104 119.8(6) . .
C100 C101 C104 121.3(5) . .
C59 C58 C57 121.2(5) . .
O27 C157 N7 124.1(5) . .
C51 C50 C49 120.8(5) . .
C56 C55 C54 121.5(5) . .
C31 C32 C33 120.4(5) . .
C96 C97 C86 122.2(5) . .
C81 C80 C85 116.7(6) . .
C81 C80 C79 119.8(6) . .
C85 C80 C79 123.4(6) . .
C35 C34 C45 120.2(5) . .
C35 C34 C31 119.3(5) . .
C45 C34 C31 120.5(5) . .
C34 C35 C36 119.6(5) . .
C88 C87 C86 119.7(5) . .
O14 C79 O13 125.0(6) . .
O14 C79 C80 119.0(6) . .
O13 C79 C80 115.9(5) . .
C121 C114 C113 119.2(6) . .
C121 C114 C115 108.5(6) . .
C113 C114 C115 132.3(6) . .
C107 C106 C111 119.0(6) . .
C107 C106 C105 121.2(6) . .
C111 C106 C105 119.8(6) . .
O8 C52 O7 124.5(5) . .
O8 C52 C49 116.8(5) . .
O7 C52 C49 118.7(5) . .
C143 C144 C145 122.5(6) . .
C49 C48 C47 120.4(5) . .
O17 C105 O18 125.3(5) . .
O17 C105 C106 117.4(5) . .
O18 C105 C106 117.2(5) . .
C125 C124 C129 120.2(5) . .
C125 C124 C117 119.4(5) . .
C129 C124 C117 120.3(5) . .
C50 C51 C46 122.1(5) . .
C90 C91 C92 119.6(5) . .
C90 C91 C98 122.4(6) . .
C92 C91 C98 117.9(6) . .
C13 C14 C15 122.7(5) . .
C91 C90 C89 120.2(5) . .
C128 C129 C124 120.6(5) . .
C117 C116 C115 120.6(6) . .
C124 C125 C126 121.2(6) . .
C166 N10 C167 122.3(9) . .
C166 N10 C168 121.0(8) . .
C167 N10 C168 116.4(8) . .
C110 C111 C106 119.4(6) . .
C125 C126 C127 118.8(5) . .
C85 C84 C83 121.5(6) . .
C45 C44 C43 118.7(6) . .
C144 C145 C146 118.0(6) . .
C93 C92 C91 121.7(6) . .
C116 C115 C114 135.0(6) . .
C116 C115 C120 119.3(6) . .
C114 C115 C120 105.6(5) . .
C163 N9 C164 122.3(7) . .
C163 N9 C165 119.3(8) . .
C164 N9 C165 118.4(7) . .
C24 C25 C20 122.0(5) . .
C119 C120 N5 131.0(6) . .
C119 C120 C115 120.0(6) . .
N5 C120 C115 108.9(6) . .
C16 C15 C14 116.9(5) . .
C123 C122 C121 117.6(7) . .
N6 C146 C145 130.7(6) . .
N6 C146 C141 109.1(6) . .
C145 C146 C141 120.2(6) . .
C140 C139 C138 119.9(6) . .
C149 C138 C139 119.6(6) . .
C149 C138 C135 121.6(6) . .
C139 C138 C135 118.4(6) . .
C119 C118 C117 122.5(6) . .
C113 C112 C123 119.2(7) . .
C113 C112 C109 118.5(6) . .
C123 C112 C109 122.2(7) . .
C139 C140 C141 135.0(6) . .
C139 C140 C147 118.9(6) . .
C141 C140 C147 106.1(6) . .
C112 C113 C114 119.5(6) . .
C120 C119 C118 118.5(6) . .
C44 C45 C34 121.7(6) . .
C132 C137 C136 121.8(7) . .
C111 C110 C109 121.5(6) . .
C82 C81 C80 122.4(6) . .
C137 C132 C133 118.3(7) . .
C137 C132 C131 121.2(7) . .
C133 C132 C131 120.5(7) . .
C108 C109 C110 118.6(6) . .
C108 C109 C112 121.1(7) . .
C110 C109 C112 120.1(6) . .
C106 C107 C108 121.0(6) . .
C136 C135 C134 117.2(6) . .
C136 C135 C138 121.1(6) . .
C134 C135 C138 121.5(7) . .
C103 C102 C101 120.2(7) . .
C147 C148 C149 118.2(6) . .
C138 C149 C148 120.5(6) . .
C114 C121 C122 121.9(7) . .
C114 C121 N5 109.5(6) . .
C122 C121 N5 128.5(7) . .
C135 C136 C137 120.9(7) . .
C109 C108 C107 120.5(6) . .
C84 C85 C80 121.9(6) . .
C102 C103 C98 120.9(6) . .
C148 C147 N6 129.1(6) . .
C148 C147 C140 122.7(6) . .
N6 C147 C140 108.1(6) . .
C122 C123 C112 122.4(7) . .
O30 C166 N10 124.3(7) . .
O29 C163 N9 122.7(7) . .
O22 C131 O21 125.3(6) . .
O22 C131 C132 117.2(6) . .
O21 C131 C132 117.5(6) . .
C81 C82 C83 120.4(6) . .
C133 C134 C135 120.5(8) . .
C132 C133 C134 120.8(8) . .

loop_
_geom_bond_atom_site_label_1
_geom_bond_atom_site_label_2
_geom_bond_distance
_geom_bond_site_symmetry_2
Zn1 O25 2.029(3) .
Zn1 O1 2.050(3) .
Zn1 O23 2.083(4) 2_646
Zn1 O19 2.117(4) 2_646
Zn1 O27 2.162(4) .
Zn1 O28 2.216(4) .
Zn1 Zn3 3.1302(9) .
Zn2 O25 1.920(4) .
Zn2 O11 1.940(4) 1_456
Zn2 O20 1.972(4) 2_646
Zn2 O31 2.014(4) .
Zn2 Zn3 3.1035(9) .
Zn3 O24 1.955(4) 2_646
Zn3 O25 1.957(4) .
Zn3 O12 1.957(3) 1_456
Zn3 O6 1.999(4) .
Zn3 Zn4 3.1488(9) .
Zn4 O2 1.907(4) .
Zn4 O25 1.955(3) .
Zn4 O5 1.970(4) .
Zn4 O16 1.986(4) 1_456
Zn5 O9 1.923(4) .
Zn5 O26 1.940(4) .
Zn5 O4 1.963(4) .
Zn5 O8 1.973(4) .
Zn5 Zn7 3.0881(9) .
Zn5 Zn8 3.0946(10) .
Zn6 O26 2.015(4) .
Zn6 O10 2.059(4) .
Zn6 O14 2.111(4) .
Zn6 O30 2.138(4) .
Zn6 O29 2.154(4) .
Zn6 O18 2.155(4) .
Zn7 O26 1.913(4) .
Zn7 O21 1.916(5) .
Zn7 O13 1.952(4) .
Zn7 O3 1.985(4) .
Zn8 O22 1.918(5) .
Zn8 O26 1.936(4) .
Zn8 O17 1.952(4) .
Zn8 O7 2.008(4) .
O1 C1 1.270(5) .
O12 C78 1.261(5) .
O12 Zn3 1.957(3) 1_654
O23 C156 1.240(7) .
O23 Zn1 2.083(4) 2_656
O28 C160 1.221(8) .
O11 C78 1.266(5) .
O11 Zn2 1.940(4) 1_654
O20 C130 1.277(7) .
O20 Zn2 1.972(4) 2_656
O24 C156 1.299(7) .
O24 Zn3 1.955(4) 2_656
O10 C53 1.265(7) .
O19 C130 1.241(7) .
O19 Zn1 2.117(4) 2_656
O27 C157 1.242(7) .
O14 C79 1.260(8) .
O7 C52 1.263(7) .
O13 C79 1.270(8) .
O8 C52 1.258(7) .
O4 C26 1.278(7) .
O2 C1 1.287(5) .
O18 C105 1.278(7) .
O9 C53 1.261(7) .
O3 C26 1.249(7) .
O6 C27 1.228(7) .
O16 C104 1.313(8) .
O16 Zn4 1.986(4) 1_654
O17 C105 1.257(7) .
O5 C27 1.267(7) .
O21 C131 1.288(9) .
N3 C68 1.381(5) .
N3 C69 1.398(7) .
O29 C163 1.266(9) .
N4 C94 1.366(7) .
N4 C95 1.374(7) .
O15 C104 1.239(9) .
O30 C166 1.231(9) .
N1 C16 1.400(7) .
N1 C17 1.402(7) .
N8 C160 1.316(9) .
N8 C162 1.420(9) .
N8 C161 1.496(11) .
O22 C131 1.262(9) .
N7 C157 1.342(8) .
N7 C159 1.437(9) .
N7 C158 1.460(9) .
N2 C43 1.370(8) .
N2 C42 1.392(7) .
N5 C120 1.386(9) .
N5 C121 1.398(9) .
C68 C67 1.399(5) .
C68 C63 1.419(4) .
C37 C38 1.400(8) .
C37 C42 1.410(7) .
C37 C36 1.431(8) .
N6 C146 1.369(9) .
N6 C147 1.384(9) .
C78 C75 1.488(5) .
C1 C2 1.496(5) .
C17 C10 1.397(7) .
C17 C18 1.408(7) .
C2 C7 1.379(7) .
C2 C3 1.391(8) .
C63 C64 1.393(5) .
C63 C62 1.451(5) .
C72 C73 1.401(7) .
C72 C77 1.416(7) .
C72 C65 1.484(7) .
C7 C6 1.398(7) .
C65 C64 1.392(7) .
C65 C66 1.425(7) .
C69 C70 1.373(7) .
C69 C62 1.421(7) .
C10 C9 1.399(7) .
C10 C11 1.456(7) .
C18 C19 1.392(7) .
C66 C67 1.370(7) .
C89 C90 1.400(8) .
C89 C94 1.425(8) .
C89 C88 1.469(7) .
C27 C28 1.488(8) .
C62 C61 1.397(7) .
C127 C128 1.404(7) .
C127 C126 1.418(8) .
C127 C130 1.494(7) .
C42 C41 1.412(8) .
C61 C60 1.399(7) .
C8 C9 1.391(7) .
C8 C19 1.399(7) .
C8 C5 1.514(7) .
C5 C4 1.381(7) .
C5 C6 1.381(8) .
C23 C22 1.394(8) .
C23 C24 1.402(8) .
C23 C26 1.495(8) .
C76 C77 1.372(7) .
C76 C75 1.394(7) .
C74 C73 1.373(7) .
C74 C75 1.401(7) .
C156 C153 1.489(7) .
C11 C12 1.370(8) .
C11 C16 1.417(7) .
C88 C87 1.371(8) .
C88 C95 1.409(7) .
C141 C142 1.394(8) .
C141 C146 1.410(9) .
C141 C140 1.428(9) .
C57 C58 1.382(8) .
C57 C56 1.412(7) .
C57 C60 1.481(7) .
C70 C71 1.397(7) .
C36 C35 1.397(8) .
C36 C43 1.430(7) .
C38 C39 1.381(8) .
C54 C59 1.401(8) .
C54 C55 1.418(7) .
C54 C53 1.463(8) .
C60 C71 1.407(7) .
C128 C129 1.390(8) .
C86 C87 1.394(8) .
C86 C97 1.417(7) .
C86 C83 1.496(8) .
C153 C152 1.393(7) .
C153 C154 1.404(8) .
C13 C12 1.393(7) .
C13 C14 1.401(8) .
C13 C20 1.478(8) .
C20 C21 1.398(8) .
C20 C25 1.399(8) .
C28 C33 1.391(8) .
C28 C29 1.408(7) .
C29 C30 1.369(8) .
C31 C32 1.392(8) .
C31 C30 1.409(8) .
C31 C34 1.491(8) .
C46 C47 1.395(8) .
C46 C51 1.404(8) .
C46 C39 1.476(8) .
C3 C4 1.382(8) .
C152 C151 1.379(7) .
C47 C48 1.405(8) .
C142 C143 1.395(8) .
C39 C40 1.433(8) .
C83 C84 1.390(8) .
C83 C82 1.430(10) .
C24 C25 1.376(9) .
C98 C103 1.379(10) .
C98 C99 1.395(8) .
C98 C91 1.496(8) .
C99 C100 1.364(8) .
C56 C55 1.368(8) .
C154 C155 1.375(8) .
C21 C22 1.375(8) .
C95 C96 1.394(7) .
C49 C48 1.379(8) .
C49 C50 1.406(8) .
C49 C52 1.471(8) .
C43 C44 1.401(8) .
C40 C41 1.373(8) .
C155 C150 1.395(8) .
C143 C144 1.387(9) .
C143 C150 1.501(7) .
C16 C15 1.384(8) .
C33 C32 1.402(8) .
C150 C151 1.398(8) .
C93 C92 1.384(9) .
C93 C94 1.387(9) .
C117 C116 1.376(9) .
C117 C118 1.401(9) .
C117 C124 1.507(8) .
C100 C101 1.410(8) .
C104 C101 1.509(8) .
C96 C97 1.367(9) .
C59 C58 1.374(8) .
C101 C102 1.389(9) .
C50 C51 1.359(8) .
C80 C81 1.390(9) .
C80 C85 1.390(9) .
C80 C79 1.481(9) .
C34 C35 1.388(8) .
C34 C45 1.395(9) .
C114 C121 1.380(10) .
C114 C113 1.418(10) .
C114 C115 1.418(8) .
C106 C107 1.373(10) .
C106 C111 1.430(9) .
C106 C105 1.491(8) .
C144 C145 1.393(8) .
C124 C125 1.366(8) .
C124 C129 1.395(8) .
C91 C90 1.364(9) .
C91 C92 1.420(9) .
C14 C15 1.409(9) .
C116 C115 1.388(9) .
C125 C126 1.399(8) .
N10 C166 1.317(9) .
N10 C167 1.446(13) .
N10 C168 1.475(13) .
C111 C110 1.374(10) .
C84 C85 1.373(9) .
C44 C45 1.387(9) .
C145 C146 1.404(9) .
C115 C120 1.438(9) .
N9 C163 1.306(9) .
N9 C164 1.416(13) .
N9 C165 1.434(12) .
C120 C119 1.382(10) .
C122 C123 1.383(11) .
C122 C121 1.393(10) .
C139 C140 1.374(9) .
C139 C138 1.422(9) .
C138 C149 1.413(10) .
C138 C135 1.467(9) .
C118 C119 1.382(10) .
C112 C113 1.387(10) .
C112 C123 1.392(11) .
C112 C109 1.484(10) .
C140 C147 1.435(8) .
C137 C132 1.356(11) .
C137 C136 1.400(9) .
C110 C109 1.401(10) .
C81 C82 1.366(11) .
C132 C133 1.388(12) .
C132 C131 1.491(10) .
C109 C108 1.390(10) .
C107 C108 1.394(10) .
C135 C136 1.386(10) .
C135 C134 1.405(11) .
C102 C103 1.370(10) .
C148 C147 1.362(10) .
C148 C149 1.415(10) .
C134 C133 1.403(12) .

loop_
_platon_squeeze_void_nr
_platon_squeeze_void_average_x
_platon_squeeze_void_average_y
_platon_squeeze_void_average_z
_platon_squeeze_void_volume
_platon_squeeze_void_count_electrons
_platon_squeeze_void_content
1 0.009 0.003 0.500 8976 1322 ' '
2 0.045 0.901 0.085 19 1 ' '
3 0.454 0.401 0.915 19 1 ' '
4 0.546 0.599 0.085 19 1 ' '
5 0.954 0.099 0.915 19 2 ' '
